data_4336329
loop_
_publ_author_name
'Yabing He'
'Zhiyong Guo'
'Shengchang Xiang'
'Zhangjing Zhang'
'Wei Zhou'
'Frank R. Fronczek'
'Sean Parkin'
'Stephen T. Hyde'
'Michael O'Keeffe'
'Banglin Chen'

_publ_section_title
;
 Metastable Interwoven Mesoporous Metal-Organic Frameworks
;
_journal_name_full 'Inorganic Chemistry'
_journal_page_first 11580
_journal_page_last 11584
_journal_paper_doi 10.1021/ic401870e
_journal_volume 52
_journal_year 2013
_chemical_formula_sum 'C156 H84 Mn6 N0 O30'
_chemical_formula_weight 2767.87
_chemical_name_systematic
; 
 ? 
;
_space_group_IT_number 222
_symmetry_cell_setting cubic
_symmetry_space_group_name_Hall '-P 4a 2bc 3'
_symmetry_space_group_name_H-M 'P n -3 n :2'
_atom_sites_solution_hydrogens geom
_atom_sites_solution_primary direct
_atom_sites_solution_secondary difmap
_audit_creation_method SHELXL-97
_cell_angle_alpha 90.00
_cell_angle_beta 90.00
_cell_angle_gamma 90.00
_cell_formula_units_Z 4
_cell_length_a 33.5118(18)
_cell_length_b 33.5118(18)
_cell_length_c 33.5118(18)
_cell_measurement_temperature 243(2)
_cell_volume 37635(4)
_computing_structure_refinement 'SHELXL-97 (Sheldrick, 1997)'
_computing_structure_solution 'SHELXS-97 (Sheldrick, 1990)'
_diffrn_ambient_temperature 243(2)
_diffrn_measured_fraction_theta_full 0.997
_diffrn_measured_fraction_theta_max 0.997
_diffrn_radiation_monochromator graphite
_diffrn_radiation_source 'fine-focus sealed tube'
_diffrn_radiation_type MoK\a
_diffrn_radiation_wavelength 0.71073
_diffrn_reflns_av_R_equivalents 0.0823
_diffrn_reflns_av_sigmaI/netI 0.0583
_diffrn_reflns_limit_h_max 6
_diffrn_reflns_limit_h_min -36
_diffrn_reflns_limit_k_max 21
_diffrn_reflns_limit_k_min -30
_diffrn_reflns_limit_l_max 9
_diffrn_reflns_limit_l_min -37
_diffrn_reflns_number 37694
_diffrn_reflns_theta_full 23.25
_diffrn_reflns_theta_max 23.25
_diffrn_reflns_theta_min 1.49
_exptl_absorpt_coefficient_mu 0.223
_exptl_absorpt_correction_T_max 0.9262
_exptl_absorpt_correction_T_min 0.9065
_exptl_crystal_colour Colorless
_exptl_crystal_density_diffrn 0.488
_exptl_crystal_description Block
_exptl_crystal_F_000 5640
_exptl_crystal_size_max 0.45
_exptl_crystal_size_mid 0.40
_exptl_crystal_size_min 0.35
_platon_squeeze_details
;
;
_refine_diff_density_max 0.673
_refine_diff_density_min -0.375
_refine_diff_density_rms 0.051
_refine_ls_extinction_method none
_refine_ls_goodness_of_fit_ref 1.073
_refine_ls_hydrogen_treatment mixed
_refine_ls_matrix_type full
_refine_ls_number_parameters 146
_refine_ls_number_reflns 4527
_refine_ls_number_restraints 0
_refine_ls_restrained_S_all 1.073
_refine_ls_R_factor_all 0.1184
_refine_ls_R_factor_gt 0.0704
_refine_ls_shift/su_max 0.002
_refine_ls_shift/su_mean 0.000
_refine_ls_structure_factor_coef Fsqd
_refine_ls_weighting_details 'calc w=1/[\s^2^(Fo^2^)+(0.0947P)^2^+0.0000P] where P=(Fo^2^+2Fc^2^)/3'
_refine_ls_weighting_scheme calc
_refine_ls_wR_factor_gt 0.1773
_refine_ls_wR_factor_ref 0.1926
_reflns_number_gt 2438
_reflns_number_total 4527
_reflns_threshold_expression >2sigma(I)
_cod_data_source_file ic401870e_si_003.cif
_cod_data_source_block m
_cod_original_sg_symbol_H-M 'P n -3 n'
_cod_database_code 4336329

loop_
_symmetry_equiv_pos_as_xyz
'x, y, z'
'-x+1/2, -y+1/2, z'
'-x+1/2, y, -z+1/2'
'x, -y+1/2, -z+1/2'
'z, x, y'
'z, -x+1/2, -y+1/2'
'-z+1/2, -x+1/2, y'
'-z+1/2, x, -y+1/2'
'y, z, x'
'-y+1/2, z, -x+1/2'
'y, -z+1/2, -x+1/2'
'-y+1/2, -z+1/2, x'
'y, x, -z+1/2'
'-y+1/2, -x+1/2, -z+1/2'
'y, -x+1/2, z'
'-y+1/2, x, z'
'x, z, -y+1/2'
'-x+1/2, z, y'
'-x+1/2, -z+1/2, -y+1/2'
'x, -z+1/2, y'
'z, y, -x+1/2'
'z, -y+1/2, x'
'-z+1/2, y, x'
'-z+1/2, -y+1/2, -x+1/2'
'-x, -y, -z'
'x-1/2, y-1/2, -z'
'x-1/2, -y, z-1/2'
'-x, y-1/2, z-1/2'
'-z, -x, -y'
'-z, x-1/2, y-1/2'
'z-1/2, x-1/2, -y'
'z-1/2, -x, y-1/2'
'-y, -z, -x'
'y-1/2, -z, x-1/2'
'-y, z-1/2, x-1/2'
'y-1/2, z-1/2, -x'
'-y, -x, z-1/2'
'y-1/2, x-1/2, z-1/2'
'-y, x-1/2, -z'
'y-1/2, -x, -z'
'-x, -z, y-1/2'
'x-1/2, -z, -y'
'x-1/2, z-1/2, y-1/2'
'-x, z-1/2, -y'
'-z, -y, x-1/2'
'-z, y-1/2, -x'
'z-1/2, -y, -x'
'z-1/2, y-1/2, x-1/2'

loop_
_atom_site_label
_atom_site_type_symbol
_atom_site_fract_x
_atom_site_fract_y
_atom_site_fract_z
_atom_site_U_iso_or_equiv
_atom_site_adp_type
_atom_site_occupancy
_atom_site_symmetry_multiplicity
_atom_site_calc_flag
_atom_site_refinement_flags
Mn1 Mn 0.7500 1.048937(19) 0.2500 0.05034(19) Uani 1 2 d S
O1 O 0.71536(6) 0.95756(8) 0.19818(6) 0.0872(8) Uani 1 1 d .
O2 O 0.71713(6) 1.02369(8) 0.20009(6) 0.0874(8) Uani 1 1 d .
C1 C 0.70634(10) 0.99113(12) 0.18503(10) 0.0698(10) Uani 1 1 d .
C2 C 0.67901(9) 0.99373(10) 0.14973(9) 0.0626(9) Uani 1 1 d .
C3 C 0.66640(8) 0.96006(10) 0.13254(9) 0.0646(9) Uani 1 1 d .
H3A H 0.6745 0.9354 0.1431 0.077 Uiso 1 1 calc R
C4 C 0.64109(8) 0.96086(9) 0.09866(8) 0.0545(8) Uani 1 1 d .
C5 C 0.62616(9) 0.92531(10) 0.08060(9) 0.0712(10) Uani 1 1 d .
H5A H 0.6338 0.9004 0.0910 0.085 Uiso 1 1 calc R
C6 C 0.60047(10) 0.92646(10) 0.04788(10) 0.0717(10) Uani 1 1 d .
H6A H 0.5909 0.9027 0.0364 0.086 Uiso 1 1 calc R
C7 C 0.58903(8) 0.96397(8) 0.03217(8) 0.0549(8) Uani 1 1 d .
C8 C 0.60266(9) 0.99838(9) 0.04983(9) 0.0648(9) Uani 1 1 d .
H8A H 0.5943 1.0231 0.0395 0.078 Uiso 1 1 calc R
C9 C 0.62900(8) 0.99788(9) 0.08328(8) 0.0575(9) Uani 1 1 d .
C10 C 0.64415(10) 1.03249(10) 0.10056(10) 0.0781(11) Uani 1 1 d .
H10A H 0.6382 1.0574 0.0892 0.094 Uiso 1 1 calc R
C11 C 0.66767(9) 1.03055(11) 0.13405(10) 0.0779(11) Uani 1 1 d .
H11A H 0.6762 1.0542 0.1465 0.093 Uiso 1 1 calc R
C12 C 0.56006(8) 0.96627(8) -0.00077(8) 0.0491(8) Uani 1 1 d .
C13 C 0.52891(10) 0.93800(9) -0.00396(9) 0.0690(10) Uani 1 1 d .
H13A H 0.5274 0.9172 0.0148 0.083 Uiso 1 1 calc R
O3 O 0.7500 1.11152(12) 0.2500 0.1291(15) Uani 1 2 d S

loop_
_atom_site_aniso_label
_atom_site_aniso_U_11
_atom_site_aniso_U_22
_atom_site_aniso_U_33
_atom_site_aniso_U_23
_atom_site_aniso_U_13
_atom_site_aniso_U_12
Mn1 0.0347(3) 0.0763(4) 0.0400(3) 0.000 0.0051(3) 0.000
O1 0.0607(14) 0.136(2) 0.0649(15) 0.0110(15) -0.0107(11) 0.0060(14)
O2 0.0641(15) 0.143(2) 0.0555(14) 0.0015(15) -0.0026(11) -0.0015(15)
C1 0.063(2) 0.094(3) 0.052(2) -0.005(2) -0.0067(17) -0.014(2)
C2 0.0517(18) 0.085(2) 0.0509(19) 0.0022(17) -0.0192(15) -0.0080(17)
C3 0.0537(19) 0.080(2) 0.060(2) 0.0194(18) -0.0034(16) -0.0071(17)
C4 0.0404(16) 0.079(2) 0.0439(17) 0.0076(16) -0.0181(14) -0.0039(15)
C5 0.068(2) 0.069(2) 0.077(2) 0.0339(18) -0.0208(18) -0.0077(17)
C6 0.070(2) 0.074(2) 0.071(2) 0.0161(18) -0.0264(18) -0.0230(18)
C7 0.0511(17) 0.0532(18) 0.0605(19) 0.0205(15) -0.0173(15) -0.0193(15)
C8 0.060(2) 0.066(2) 0.068(2) 0.0307(17) -0.0266(16) -0.0088(16)
C9 0.0485(17) 0.070(2) 0.0542(19) 0.0053(16) -0.0197(15) -0.0114(16)
C10 0.085(2) 0.073(2) 0.076(2) 0.0045(19) -0.022(2) -0.0162(19)
C11 0.059(2) 0.102(3) 0.072(2) -0.017(2) -0.0215(18) 0.003(2)
C12 0.0548(18) 0.0485(18) 0.0441(18) 0.0214(15) -0.0167(14) -0.0147(14)
C13 0.087(2) 0.054(2) 0.066(2) 0.0279(17) -0.0131(19) -0.0217(19)
O3 0.113(3) 0.092(3) 0.183(4) 0.000 0.073(3) 0.000

loop_
_atom_type_symbol
_atom_type_description
_atom_type_scat_dispersion_real
_atom_type_scat_dispersion_imag
_atom_type_scat_source
C C 0.0033 0.0016 'International Tables Vol C Tables 4.2.6.8 and 6.1.1.4'
H H 0.0000 0.0000 'International Tables Vol C Tables 4.2.6.8 and 6.1.1.4'
N N 0.0061 0.0033 'International Tables Vol C Tables 4.2.6.8 and 6.1.1.4'
O O 0.0106 0.0060 'International Tables Vol C Tables 4.2.6.8 and 6.1.1.4'
Mn Mn 0.3368 0.7283 'International Tables Vol C Tables 4.2.6.8 and 6.1.1.4'

loop_
_geom_angle_atom_site_label_1
_geom_angle_atom_site_label_2
_geom_angle_atom_site_label_3
_geom_angle
_geom_angle_site_symmetry_1
_geom_angle_site_symmetry_3
O3 Mn1 O1 95.95(8) . 45_675
O3 Mn1 O1 95.95(8) . 47_676
O1 Mn1 O1 168.11(15) 45_675 47_676
O3 Mn1 O2 112.90(7) . .
O1 Mn1 O2 87.33(8) 45_675 .
O1 Mn1 O2 88.05(8) 47_676 .
O3 Mn1 O2 112.90(7) . 3_655
O1 Mn1 O2 88.05(8) 45_675 3_655
O1 Mn1 O2 87.33(8) 47_676 3_655
O2 Mn1 O2 134.20(14) . 3_655
C1 O1 Mn1 121.3(2) . 45_675
C1 O2 Mn1 142.5(2) . .
O1 C1 O2 125.0(3) . .
O1 C1 C2 118.7(3) . .
O2 C1 C2 116.3(3) . .
C3 C2 C11 119.9(3) . .
C3 C2 C1 119.0(3) . .
C11 C2 C1 121.0(3) . .
C2 C3 C4 121.3(3) . .
C9 C4 C3 118.9(3) . .
C9 C4 C5 118.8(2) . .
C3 C4 C5 122.3(3) . .
C6 C5 C4 121.8(3) . .
C5 C6 C7 118.9(3) . .
C8 C7 C6 119.7(3) . .
C8 C7 C12 119.9(3) . .
C6 C7 C12 120.2(3) . .
C7 C8 C9 122.3(3) . .
C10 C9 C4 118.6(3) . .
C10 C9 C8 122.9(3) . .
C4 C9 C8 118.5(3) . .
C11 C10 C9 120.7(3) . .
C10 C11 C2 120.4(3) . .
C13 C12 C13 118.0(3) 10_665 .
C13 C12 C7 121.4(3) 10_665 .
C13 C12 C7 120.6(3) . .
C12 C13 C12 122.0(3) 7_564 .

loop_
_geom_bond_atom_site_label_1
_geom_bond_atom_site_label_2
_geom_bond_distance
_geom_bond_site_symmetry_2
Mn1 O3 2.097(4) .
Mn1 O1 2.100(2) 45_675
Mn1 O1 2.100(2) 47_676
Mn1 O2 2.174(2) .
Mn1 O2 2.174(2) 3_655
O1 C1 1.246(4) .
O1 Mn1 2.100(2) 45_675
O2 C1 1.255(4) .
C1 C2 1.498(4) .
C2 C3 1.336(4) .
C2 C11 1.394(4) .
C3 C4 1.418(4) .
C4 C9 1.403(4) .
C4 C5 1.427(4) .
C5 C6 1.395(4) .
C6 C7 1.416(4) .
C7 C8 1.374(4) .
C7 C12 1.472(4) .
C8 C9 1.427(4) .
C9 C10 1.392(4) .
C10 C11 1.373(4) .
C12 C13 1.374(4) 10_665
C12 C13 1.414(4) .
C13 C12 1.374(4) 7_564

loop_
_platon_squeeze_void_nr
_platon_squeeze_void_average_x
_platon_squeeze_void_average_y
_platon_squeeze_void_average_z
_platon_squeeze_void_volume
_platon_squeeze_void_count_electrons
_platon_squeeze_void_content
1 0.199 0.002 0.004 27920 7687 ' '
